data_2100327
loop_
_publ_author_name
'Nowell, Harriott'
'Price, Sarah L.'

_publ_section_title
;
 Validation of a search technique for crystal structure prediction
 of flexible molecules by application to piracetam
;
_journal_issue 5
_journal_name_full
;
 Acta Crystallographica, Section B: Structural Science
;
_journal_page_first 558
_journal_page_last 568
_journal_paper_doi 10.1107/s0108768105018549
_journal_volume 61
_journal_year 2005
_chemical_formula_sum 'C6 H10 N2 O2'
_space_group_IT_number 14
_symmetry_cell_setting monoclinic
_symmetry_space_group_name_Hall '-P 2ybc'
_symmetry_space_group_name_H-M 'P 1 21/c 1'
_cell_angle_alpha 90
_cell_angle_beta 106.973
_cell_angle_gamma 90
_cell_formula_units_Z 4
_cell_length_a 9.1137
_cell_length_b 5.7466
_cell_length_c 14.013
_cell_volume 701.933
_cod_duplicate_entry 2100182
_cod_depositor_comments
;
 Marking structure as being theoretically determined.

 Antanas Vaitkus,
 2017-08-05

 Adding the _cell_formula_units_Z data item.

 Antanas Vaitkus,
 2017-08-05
;
_cod_original_sg_symbol_H-M 'P 21/c'
_cod_original_formula_sum 'C6 N2 O2 H10'
_cod_struct_determination_method theoretical
_cod_database_code 2100327

loop_
_symmetry_equiv_pos_site_id
_symmetry_equiv_pos_as_xyz
1 x,y,z
2 -x,1/2+y,1/2-z
3 -x,-y,-z
4 x,1/2-y,1/2+z

loop_
_atom_site_label
_atom_site_fract_x
_atom_site_fract_y
_atom_site_fract_z
_atom_site_type_symbol
C 0.943693 0.108953 0.597905 C
C 0.948285 -0.095675 0.667695 C
C 0.796615 -0.077204 0.693143 C
C 0.687846 0.040388 0.600981 C
C 0.743577 0.368238 0.494337 C
C 0.632474 0.301518 0.393731 C
N 0.79238 0.173694 0.56102 N
N 0.658854 0.086934 0.359595 N
O 1.05133 0.197278 0.574761 O
O 0.528532 0.431353 0.348357 O
H 1.05011 -0.086078 0.731708 H
H 0.955314 -0.25586 0.627242 H
H 0.811237 0.035512 0.757812 H
H 0.752741 -0.243927 0.709561 H
H 0.605238 0.155918 0.619694 H
H 0.623844 -0.08578 0.546018 H
H 0.686539 0.500285 0.526816 H
H 0.846964 0.443672 0.482676 H
H 0.76028 0.00815 0.390234 H
H 0.603182 0.05158 0.287726 H
